data_7229595
loop_
_publ_author_name
'Bekker, T. B.'
'Rashchenko, S. V.'
'Bakakin, V. V.'
'Seryotkin, Yu. V.'
'Fedorov, P. P.'
'Kokh, A. E.'
'Stonoga, S. Yu.'

_publ_contact_author_address
;Sobolev Institute of Geology and Mineralogy SB RAS
3 Academician Koptyug Av.
630090 Novosibirsk
Russian Federation
;
_publ_contact_author_email t.b.bekker@gmail.com
_publ_contact_author_name 'Tatyana B. Bekker'
_publ_section_title
;
 Phase formation in the BaB2O4--BaF2--BaO system and new
 non-centrosymmetric solid-solution series Ba7(BO3)4&#x2212;xF2+3x
;
_journal_issue 20
_journal_name_full CrystEngComm
_journal_page_first 6910
_journal_paper_doi 10.1039/c2ce26122g
_journal_volume 14
_journal_year 2012
_chemical_absolute_configuration ad
_chemical_formula_sum 'B3.51 Ba7 F3.47 O10.53'
_chemical_formula_weight 1233.73
_chemical_melting_point 1030
_chemical_name_common 'Barium Fluoride Borate'
_space_group_IT_number 173
_symmetry_cell_setting hexagonal
_symmetry_Int_Tables_number 173
_symmetry_space_group_name_Hall 'P 6c'
_symmetry_space_group_name_H-M 'P 63'
_atom_sites_solution_primary direct
_atom_sites_solution_secondary difmap
_cell_angle_alpha 90.00
_cell_angle_beta 90.00
_cell_angle_gamma 120.00
_cell_formula_units_Z 2
_cell_length_a 11.18241(11)
_cell_length_b 11.18241(11)
_cell_length_c 7.23720(8)
_cell_measurement_reflns_used 17040
_cell_measurement_temperature 293(2)
_cell_measurement_theta_max 37.1228
_cell_measurement_theta_min 2.0987
_cell_volume 783.740(14)
_computing_cell_refinement
;
CrysAlisPro, Oxford Diffraction Ltd.,
Version 1.171.34.40 (release 27-08-2010 CrysAlis171 .NET)
(compiled Aug 27 2010,11:50:40)
;
_computing_data_collection
;
CrysAlisPro, Oxford Diffraction Ltd.,
Version 1.171.34.40 (release 27-08-2010 CrysAlis171 .NET)
(compiled Aug 27 2010,11:50:40)
;
_computing_data_reduction
;
CrysAlisPro, Oxford Diffraction Ltd.,
Version 1.171.34.40 (release 27-08-2010 CrysAlis171 .NET)
(compiled Aug 27 2010,11:50:40)
;
_computing_structure_refinement 'SHELXL-97 (Sheldrick, 1997)'
_computing_structure_solution 'SHELXS-97 (Sheldrick, 1997)'
_diffrn_ambient_temperature 293(2)
_diffrn_detector_area_resol_mean 10.3457
_diffrn_measured_fraction_theta_full 0.992
_diffrn_measured_fraction_theta_max 0.992
_diffrn_measurement_details
;
#__ type_ start__ end____ width___ exp.time_
  1 omega  -75.00  -42.00   0.7500   10.0000
omega____ theta____ kappa____ phi______ frames
    -       -0.3125  -77.0000    0.0000 44

#__ type_ start__ end____ width___ exp.time_
  2 omega  -39.00   44.25   0.7500   10.0000
omega____ theta____ kappa____ phi______ frames
    -       -0.3125  -77.0000    0.0000 111

#__ type_ start__ end____ width___ exp.time_
  3 omega -105.00  -78.00   0.7500   10.0000
omega____ theta____ kappa____ phi______ frames
    -       -0.3125  -77.0000    0.0000 36

#__ type_ start__ end____ width___ exp.time_
  4 omega  104.00  139.25   0.7500   10.0000
omega____ theta____ kappa____ phi______ frames
    -       42.8837  125.0000   60.0000 47

#__ type_ start__ end____ width___ exp.time_
  5 omega  -31.00   -1.00   0.7500   10.0000
omega____ theta____ kappa____ phi______ frames
    -       42.8837  131.0000    2.0000 40

#__ type_ start__ end____ width___ exp.time_
  6 omega   18.00  112.50   0.7500   10.0000
omega____ theta____ kappa____ phi______ frames
    -       42.8837 -125.0000  -90.0000 126

#__ type_ start__ end____ width___ exp.time_
  7 omega   85.00  126.25   0.7500   10.0000
omega____ theta____ kappa____ phi______ frames
    -       42.8837  144.0000  119.0000 55

#__ type_ start__ end____ width___ exp.time_
  8 omega   97.00  143.50   0.7500   10.0000
omega____ theta____ kappa____ phi______ frames
    -       42.8837  144.0000  -66.0000 62

#__ type_ start__ end____ width___ exp.time_
  9 omega  102.00  140.25   0.7500   10.0000
omega____ theta____ kappa____ phi______ frames
    -       42.8837  125.0000 -180.0000 51

#__ type_ start__ end____ width___ exp.time_
 10 omega   99.00  142.50   0.7500   10.0000
omega____ theta____ kappa____ phi______ frames
    -       42.8837  125.0000 -120.0000 58

#__ type_ start__ end____ width___ exp.time_
 11 omega -143.00  -14.00   0.7500   10.0000
omega____ theta____ kappa____ phi______ frames
    -      -43.5087  -77.0000  120.0000 172

#__ type_ start__ end____ width___ exp.time_
 12 omega -152.00  -14.00   0.7500   10.0000
omega____ theta____ kappa____ phi______ frames
    -      -43.5087  -77.0000   60.0000 184

#__ type_ start__ end____ width___ exp.time_
 13 omega -143.00    2.50   0.7500   10.0000
omega____ theta____ kappa____ phi______ frames
    -      -43.5087  -77.0000 -120.0000 194

#__ type_ start__ end____ width___ exp.time_
 14 omega -150.00   -6.00   0.7500   10.0000
omega____ theta____ kappa____ phi______ frames
    -      -43.5087  -77.0000 -180.0000 192

#__ type_ start__ end____ width___ exp.time_
 15 omega -150.00  -12.00   0.7500   10.0000
omega____ theta____ kappa____ phi______ frames
    -      -43.5087  -77.0000  -60.0000 184

#__ type_ start__ end____ width___ exp.time_
 16 omega -147.00  -12.00   0.7500   10.0000
omega____ theta____ kappa____ phi______ frames
    -      -43.5087  -77.0000    0.0000 180
;
_diffrn_measurement_device_type 'Xcalibur, Ruby, Gemini ultra'
_diffrn_measurement_method '\w scans'
_diffrn_orient_matrix_UB_11 0.0563957000
_diffrn_orient_matrix_UB_12 0.0040345000
_diffrn_orient_matrix_UB_13 -0.0502103000
_diffrn_orient_matrix_UB_21 0.0360780000
_diffrn_orient_matrix_UB_22 0.0729203000
_diffrn_orient_matrix_UB_23 0.0094628000
_diffrn_orient_matrix_UB_31 0.0296218000
_diffrn_orient_matrix_UB_32 -0.0058907000
_diffrn_orient_matrix_UB_33 0.0836736000
_diffrn_radiation_monochromator graphite
_diffrn_radiation_probe x-ray
_diffrn_radiation_type 'Mo K\a'
_diffrn_radiation_wavelength 0.71073
_diffrn_reflns_av_R_equivalents 0.0450
_diffrn_reflns_av_sigmaI/netI 0.0206
_diffrn_reflns_limit_h_max 18
_diffrn_reflns_limit_h_min -18
_diffrn_reflns_limit_k_max 18
_diffrn_reflns_limit_k_min -18
_diffrn_reflns_limit_l_max 12
_diffrn_reflns_limit_l_min -12
_diffrn_reflns_number 27864
_diffrn_reflns_theta_full 37.21
_diffrn_reflns_theta_max 37.21
_diffrn_reflns_theta_min 2.10
_diffrn_source 'fine-focus sealed tube'
_diffrn_source_type 'Enhance (Mo) X-ray Source'
_exptl_absorpt_coefficient_mu 17.377
_exptl_absorpt_correction_T_max 1.00000
_exptl_absorpt_correction_T_min 0.41242
_exptl_absorpt_correction_type multi-scan
_exptl_absorpt_process_details
;
CrysAlisPro, Oxford Diffraction Ltd.,
Version 1.171.34.40 (release 27-08-2010 CrysAlis171 .NET)
(compiled Aug 27 2010,11:50:40)
Empirical absorption correction using spherical harmonics,
 implemented in SCALE3 ABSPACK scaling algorithm.
;
_exptl_crystal_colour colourless
_exptl_crystal_density_diffrn 5.228
_exptl_crystal_description prismatic
_exptl_crystal_F_000 1050
_exptl_crystal_recrystallization_method 'BaB2O4-BaF2-BaO system in air'
_exptl_crystal_size_max 0.12
_exptl_crystal_size_mid 0.11
_exptl_crystal_size_min 0.06
_refine_diff_density_max 2.097
_refine_diff_density_min -2.500
_refine_diff_density_rms 0.243
_refine_ls_abs_structure_details 'Flack H D (1983), Acta Cryst. A39, 876-881'
_refine_ls_abs_structure_Flack 0.20(8)
_refine_ls_extinction_coef 0.00094(14)
_refine_ls_extinction_expression Fc^*^=kFc[1+0.001xFc^2^\l^3^/sin(2\q)]^-1/4^
_refine_ls_extinction_method SHELXL
_refine_ls_goodness_of_fit_ref 1.084
_refine_ls_matrix_type full
_refine_ls_number_parameters 79
_refine_ls_number_reflns 2665
_refine_ls_number_restraints 1
_refine_ls_restrained_S_all 1.083
_refine_ls_R_factor_all 0.0258
_refine_ls_R_factor_gt 0.0251
_refine_ls_shift/su_max 0.001
_refine_ls_shift/su_mean 0.000
_refine_ls_structure_factor_coef Fsqd
_refine_ls_weighting_details 'calc w=1/[\s^2^(Fo^2^)+(0.0186P)^2^+4.6109P] where P=(Fo^2^+2Fc^2^)/3'
_refine_ls_weighting_scheme calc
_refine_ls_wR_factor_gt 0.0545
_refine_ls_wR_factor_ref 0.0548
_reflns_number_gt 2622
_reflns_number_total 2665
_reflns_threshold_expression >2sigma(I)
_cod_data_source_file Ba7NEW.cif
_cod_data_source_block all
_cod_database_code 7229595

loop_
_symmetry_equiv_pos_as_xyz
'x, y, z'
'-y, x-y, z'
'-x+y, -x, z'
'-x, -y, z+1/2'
'y, -x+y, z+1/2'
'x-y, x, z+1/2'

loop_
_atom_site_label
_atom_site_type_symbol
_atom_site_fract_x
_atom_site_fract_y
_atom_site_fract_z
_atom_site_U_iso_or_equiv
_atom_site_adp_type
_atom_site_occupancy
_atom_site_symmetry_multiplicity
_atom_site_calc_flag
_atom_site_refinement_flags
_atom_site_disorder_assembly
_atom_site_disorder_group
Ba1 Ba 0.87413(5) 0.73882(3) 0.04356(7) 0.01663(6) Uani 1 1 d . . .
Ba2C Ba 0.07140(10) 0.54223(10) 0.22308(9) 0.00955(15) Uiso 0.33 1 d P . .
Ba2N Ba 0.07140(10) 0.54223(10) 0.22308(9) 0.00955(15) Uiso 0.327(5) 1 d P . .
Ba2F Ba 0.0467(2) 0.5188(2) 0.1901(2) 0.0116(3) Uiso 0.340(5) 1 d P . .
Ba3 Ba 0.6667 0.3333 0.29522(9) 0.01391(8) Uani 1 3 d S . .
F1 F 0.0000 0.0000 0.9001(10) 0.0297(13) Uani 1 3 d S . .
B1 B 0.6343(5) 0.8154(9) 0.9866(7) 0.0121(7) Uani 1 1 d . . .
O1 O 0.6972(5) 0.8549(7) 0.1583(6) 0.0226(8) Uani 1 1 d . . .
O2 O 0.7066(6) 0.5999(6) 0.3839(7) 0.0179(10) Uani 1 1 d . . .
O3 O 0.6062(5) 0.6854(5) 0.9210(8) 0.0179(9) Uani 1 1 d . . .
X1O O 0.3333 0.6667 0.215(2) 0.021(3) Uiso 0.510(8) 3 d SP . .
X1F F 0.3333 0.6667 0.1429(16) 0.0115(16) Uiso 0.490(8) 3 d SP . .
X2O O 0.8000(16) 0.4515(16) -0.007(2) 0.019(3) Uiso 0.340(5) 1 d P . .
X2F F 0.8373(7) 0.4918(7) 0.0354(11) 0.0217(11) Uiso 0.327(5) 1 d P . .
X2FC F 0.8373(7) 0.4918(7) 0.0354(11) 0.0217(11) Uiso 0.33 1 d P . .
B2 B 0.681(3) 0.392(3) 0.904(3) 0.004(4) Uiso 0.170(3) 1 d P . .

loop_
_atom_site_aniso_label
_atom_site_aniso_U_11
_atom_site_aniso_U_22
_atom_site_aniso_U_33
_atom_site_aniso_U_23
_atom_site_aniso_U_13
_atom_site_aniso_U_12
Ba1 0.01163(14) 0.01778(12) 0.02117(12) 0.00411(11) 0.00220(17) 0.00787(13)
Ba3 0.01097(11) 0.01097(11) 0.01981(19) 0.000 0.000 0.00548(6)
F1 0.030(2) 0.030(2) 0.030(3) 0.000 0.000 0.0148(10)
B1 0.0086(17) 0.013(3) 0.0129(17) 0.005(3) 0.0026(14) 0.004(2)
O1 0.030(2) 0.018(2) 0.0155(16) -0.003(2) -0.0079(14) 0.010(2)
O2 0.018(2) 0.023(2) 0.0165(19) -0.0038(16) -0.0038(16) 0.0125(19)
O3 0.018(2) 0.0080(17) 0.028(2) -0.0084(18) -0.0017(17) 0.0070(16)

loop_
_atom_type_symbol
_atom_type_description
_atom_type_scat_dispersion_real
_atom_type_scat_dispersion_imag
_atom_type_scat_source
B B 0.0013 0.0007 'International Tables Vol C Tables 4.2.6.8 and 6.1.1.4'
O O 0.0106 0.0060 'International Tables Vol C Tables 4.2.6.8 and 6.1.1.4'
F F 0.0171 0.0103 'International Tables Vol C Tables 4.2.6.8 and 6.1.1.4'
Ba Ba -0.3244 2.2819 'International Tables Vol C Tables 4.2.6.8 and 6.1.1.4'

loop_
_geom_angle_atom_site_label_1
_geom_angle_atom_site_label_2
_geom_angle_atom_site_label_3
_geom_angle
_geom_angle_site_symmetry_1
_geom_angle_site_symmetry_3
X2F Ba1 F1 148.82(18) . 1_664
X2F Ba1 O1 90.6(2) . 2_765
F1 Ba1 O1 78.26(14) 1_664 2_765
X2F Ba1 O1 82.0(2) . 6_654
F1 Ba1 O1 75.88(17) 1_664 6_654
O1 Ba1 O1 112.70(19) 2_765 6_654
X2F Ba1 O3 100.25(18) . 1_554
F1 Ba1 O3 91.78(12) 1_664 1_554
O1 Ba1 O3 169.15(17) 2_765 1_554
O1 Ba1 O3 68.27(18) 6_654 1_554
X2F Ba1 X2O 8.7(3) . .
F1 Ba1 X2O 147.3(3) 1_664 .
O1 Ba1 X2O 98.4(3) 2_765 .
O1 Ba1 X2O 75.6(3) 6_654 .
O3 Ba1 X2O 92.3(3) 1_554 .
X2F Ba1 O1 133.46(18) . .
F1 Ba1 O1 74.90(12) 1_664 .
O1 Ba1 O1 124.06(16) 2_765 .
O1 Ba1 O1 106.93(17) 6_654 .
O3 Ba1 O1 47.80(13) 1_554 .
X2O Ba1 O1 129.2(3) . .
X2F Ba1 O2 75.02(19) . .
F1 Ba1 O2 135.75(16) 1_664 .
O1 Ba1 O2 103.77(14) 2_765 .
O1 Ba1 O2 136.77(17) 6_654 .
O3 Ba1 O2 80.28(17) 1_554 .
X2O Ba1 O2 76.9(3) . .
O1 Ba1 O2 67.63(14) . .
X2F Ba1 O2 63.32(18) . 6_654
F1 Ba1 O2 88.17(12) 1_664 6_654
O1 Ba1 O2 48.69(13) 2_765 6_654
O1 Ba1 O2 69.40(17) 6_654 6_654
O3 Ba1 O2 136.29(13) 1_554 6_654
X2O Ba1 O2 67.0(3) . 6_654
O1 Ba1 O2 163.01(15) . 6_654
O2 Ba1 O2 126.88(15) . 6_654
X2F Ba1 B1 82.2(2) . 2_764
F1 Ba1 B1 75.00(13) 1_664 2_764
O1 Ba1 B1 26.11(13) 2_765 2_764
O1 Ba1 B1 87.00(18) 6_654 2_764
O3 Ba1 B1 154.34(15) 1_554 2_764
X2O Ba1 B1 87.8(3) . 2_764
O1 Ba1 B1 142.32(18) . 2_764
O2 Ba1 B1 124.49(14) . 2_764
O2 Ba1 B1 24.93(16) 6_654 2_764
X2F Ba1 B1 124.9(2) . 1_554
F1 Ba1 B1 73.74(12) 1_664 1_554
O1 Ba1 B1 143.84(19) 2_765 1_554
O1 Ba1 B1 82.20(18) 6_654 1_554
O3 Ba1 B1 25.88(17) 1_554 1_554
X2O Ba1 B1 117.5(3) . 1_554
O1 Ba1 B1 25.45(14) . 1_554
O2 Ba1 B1 81.74(14) . 1_554
O2 Ba1 B1 149.44(14) 6_654 1_554
B1 Ba1 B1 148.55(14) 2_764 1_554
X2O Ba2C B2 34.5(7) 4_665 6_554
X2O Ba2C X1O 59.5(6) 4_665 .
B2 Ba2C X1O 34.3(7) 6_554 .
X2O Ba2C O3 90.3(4) 4_665 6_554
B2 Ba2C O3 96.1(6) 6_554 6_554
X1O Ba2C O3 126.6(3) . 6_554
X2O Ba2C X2FC 11.5(4) 4_665 4_665
B2 Ba2C X2FC 45.6(6) 6_554 4_665
X1O Ba2C X2FC 70.6(4) . 4_665
O3 Ba2C X2FC 85.2(2) 6_554 4_665
X2O Ba2C X2F 11.5(4) 4_665 4_665
B2 Ba2C X2F 45.6(6) 6_554 4_665
X1O Ba2C X2F 70.6(4) . 4_665
O3 Ba2C X2F 85.2(2) 6_554 4_665
X2FC Ba2C X2F 0.0(4) 4_665 4_665
X2O Ba2C X1F 70.7(5) 4_665 .
B2 Ba2C X1F 45.5(6) 6_554 .
X1O Ba2C X1F 11.6(4) . .
O3 Ba2C X1F 134.0(2) 6_554 .
X2FC Ba2C X1F 81.5(3) 4_665 .
X2F Ba2C X1F 81.5(3) 4_665 .
X2O Ba2C O2 78.8(4) 4_665 3_565
B2 Ba2C O2 113.2(6) 6_554 3_565
X1O Ba2C O2 128.3(2) . 3_565
O3 Ba2C O2 78.54(15) 6_554 3_565
X2FC Ba2C O2 67.64(19) 4_665 3_565
X2F Ba2C O2 67.64(19) 4_665 3_565
X1F Ba2C O2 133.57(16) . 3_565
X2O Ba2C X2FC 154.4(4) 4_665 1_455
B2 Ba2C X2FC 156.6(6) 6_554 1_455
X1O Ba2C X2FC 145.3(4) . 1_455
O3 Ba2C X2FC 69.1(2) 6_554 1_455
X2FC Ba2C X2FC 143.9(2) 4_665 1_455
X2F Ba2C X2FC 143.9(2) 4_665 1_455
X1F Ba2C X2FC 134.6(3) . 1_455
O2 Ba2C X2FC 82.38(18) 3_565 1_455
X2O Ba2C X2F 154.4(4) 4_665 1_455
B2 Ba2C X2F 156.6(6) 6_554 1_455
X1O Ba2C X2F 145.3(4) . 1_455
O3 Ba2C X2F 69.1(2) 6_554 1_455
X2FC Ba2C X2F 143.9(2) 4_665 1_455
X2F Ba2C X2F 143.9(2) 4_665 1_455
X1F Ba2C X2F 134.6(3) . 1_455
O2 Ba2C X2F 82.38(18) 3_565 1_455
X2FC Ba2C X2F 0.00(17) 1_455 1_455
X2O Ba2C O3 117.4(4) 4_665 3_564
B2 Ba2C O3 118.1(6) 6_554 3_564
X1O Ba2C O3 86.4(3) . 3_564
O3 Ba2C O3 145.83(11) 6_554 3_564
X2FC Ba2C O3 117.92(18) 4_665 3_564
X2F Ba2C O3 117.92(18) 4_665 3_564
X1F Ba2C O3 77.3(2) . 3_564
O2 Ba2C O3 87.22(15) 3_565 3_564
X2FC Ba2C O3 78.42(19) 1_455 3_564
X2F Ba2C O3 78.42(19) 1_455 3_564
X2O Ba2C B2 28.0(6) 4_665 4_664
B2 Ba2C B2 21.1(10) 6_554 4_664
X1O Ba2C B2 31.8(7) . 4_664
O3 Ba2C B2 111.3(6) 6_554 4_664
X2FC Ba2C B2 38.8(6) 4_665 4_664
X2F Ba2C B2 38.8(6) 4_665 4_664
X1F Ba2C B2 42.7(6) . 4_664
O2 Ba2C B2 100.9(5) 3_565 4_664
X2FC Ba2C B2 176.7(6) 1_455 4_664
X2F Ba2C B2 176.7(6) 1_455 4_664
O3 Ba2C B2 101.7(6) 3_564 4_664
X2FC Ba2F X2F 0.00(17) 1_455 1_455
X2FC Ba2F O3 88.5(2) 1_455 3_564
X2F Ba2F O3 88.5(2) 1_455 3_564
X2FC Ba2F O2 90.0(2) 1_455 3_565
X2F Ba2F O2 90.0(2) 1_455 3_565
O3 Ba2F O2 94.93(17) 3_564 3_565
X2FC Ba2F O3 71.8(2) 1_455 6_554
X2F Ba2F O3 71.8(2) 1_455 6_554
O3 Ba2F O3 159.10(15) 3_564 6_554
O2 Ba2F O3 78.82(15) 3_565 6_554
X2FC Ba2F X2O 152.4(4) 1_455 4_665
X2F Ba2F X2O 152.4(4) 1_455 4_665
O3 Ba2F X2O 115.9(3) 3_564 4_665
O2 Ba2F X2O 75.8(4) 3_565 4_665
O3 Ba2F X2O 82.2(4) 6_554 4_665
X2FC Ba2F X1O 147.3(3) 1_455 .
X2F Ba2F X1O 147.3(3) 1_455 .
O3 Ba2F X1O 86.5(3) 3_564 .
O2 Ba2F X1O 122.6(3) 3_565 .
O3 Ba2F X1O 113.8(3) 6_554 .
X2O Ba2F X1O 53.2(5) 4_665 .
X2FC Ba2F X1F 138.8(3) 1_455 .
X2F Ba2F X1F 138.8(3) 1_455 .
O3 Ba2F X1F 78.1(2) 3_564 .
O2 Ba2F X1F 129.5(2) 3_565 .
O3 Ba2F X1F 121.3(2) 6_554 .
X2O Ba2F X1F 63.7(4) 4_665 .
X1O Ba2F X1F 10.8(3) . .
X2FC Ba2F X2FC 144.6(2) 1_455 4_665
X2F Ba2F X2FC 144.6(2) 1_455 4_665
O3 Ba2F X2FC 117.34(18) 3_564 4_665
O2 Ba2F X2FC 65.47(19) 3_565 4_665
O3 Ba2F X2FC 78.4(2) 6_554 4_665
X2O Ba2F X2FC 10.6(3) 4_665 4_665
X1O Ba2F X2FC 63.5(4) . 4_665
X1F Ba2F X2FC 73.8(3) . 4_665
X2FC Ba2F X2F 144.6(2) 1_455 4_665
X2F Ba2F X2F 144.6(2) 1_455 4_665
O3 Ba2F X2F 117.34(18) 3_564 4_665
O2 Ba2F X2F 65.47(19) 3_565 4_665
O3 Ba2F X2F 78.4(2) 6_554 4_665
X2O Ba2F X2F 10.6(3) 4_665 4_665
X1O Ba2F X2F 63.5(4) . 4_665
X1F Ba2F X2F 73.8(3) . 4_665
X2FC Ba2F X2F 0.0(4) 4_665 4_665
X2FC Ba2F B2 149.9(6) 1_455 6_554
X2F Ba2F B2 149.9(6) 1_455 6_554
O3 Ba2F B2 114.6(5) 3_564 6_554
O2 Ba2F B2 106.1(5) 3_565 6_554
O3 Ba2F B2 86.3(5) 6_554 6_554
X2O Ba2F B2 30.3(6) 4_665 6_554
X1O Ba2F B2 30.6(6) . 6_554
X1F Ba2F B2 41.0(6) . 6_554
X2FC Ba2F B2 40.6(5) 4_665 6_554
X2F Ba2F B2 40.6(5) 4_665 6_554
X2FC Ba2F X2O 8.1(3) 1_455 1_455
X2F Ba2F X2O 8.1(3) 1_455 1_455
O3 Ba2F X2O 81.8(3) 3_564 1_455
O2 Ba2F X2O 86.1(3) 3_565 1_455
O3 Ba2F X2O 78.0(3) 6_554 1_455
X2O Ba2F X2O 155.4(5) 4_665 1_455
X1O Ba2F X2O 149.9(4) . 1_455
X1F Ba2F X2O 140.0(4) . 1_455
X2FC Ba2F X2O 146.0(3) 4_665 1_455
X2F Ba2F X2O 146.0(3) 4_665 1_455
B2 Ba2F X2O 157.9(6) 6_554 1_455
X1F Ba3 X2O 147.1(4) 4_665 3_665
X1F Ba3 X2O 147.1(4) 4_665 .
X2O Ba3 X2O 56.1(6) 3_665 .
X1F Ba3 X2O 147.1(4) 4_665 2_655
X2O Ba3 X2O 56.1(6) 3_665 2_655
X2O Ba3 X2O 56.1(6) . 2_655
X1F Ba3 X2FC 135.56(17) 4_665 3_665
X2O Ba3 X2FC 11.6(3) 3_665 3_665
X2O Ba3 X2FC 65.0(4) . 3_665
X2O Ba3 X2FC 66.6(4) 2_655 3_665
X1F Ba3 X2F 135.56(17) 4_665 3_665
X2O Ba3 X2F 11.6(3) 3_665 3_665
X2O Ba3 X2F 65.0(4) . 3_665
X2O Ba3 X2F 66.6(4) 2_655 3_665
X2FC Ba3 X2F 0.0(3) 3_665 3_665
X1F Ba3 X2F 135.56(17) 4_665 .
X2O Ba3 X2F 66.6(4) 3_665 .
X2O Ba3 X2F 11.6(3) . .
X2O Ba3 X2F 65.0(4) 2_655 .
X2FC Ba3 X2F 74.7(3) 3_665 .
X2F Ba3 X2F 74.7(3) 3_665 .
X1F Ba3 X2FC 135.56(17) 4_665 2_655
X2O Ba3 X2FC 65.0(4) 3_665 2_655
X2O Ba3 X2FC 66.6(4) . 2_655
X2O Ba3 X2FC 11.6(3) 2_655 2_655
X2FC Ba3 X2FC 74.7(3) 3_665 2_655
X2F Ba3 X2FC 74.7(3) 3_665 2_655
X2F Ba3 X2FC 74.7(3) . 2_655
X1F Ba3 X2F 135.56(17) 4_665 2_655
X2O Ba3 X2F 65.0(4) 3_665 2_655
X2O Ba3 X2F 66.6(4) . 2_655
X2O Ba3 X2F 11.6(3) 2_655 2_655
X2FC Ba3 X2F 74.7(3) 3_665 2_655
X2F Ba3 X2F 74.7(3) 3_665 2_655
X2F Ba3 X2F 74.7(3) . 2_655
X2FC Ba3 X2F 0.0(3) 2_655 2_655
X1F Ba3 O2 77.01(11) 4_665 3_665
X2O Ba3 O2 84.7(4) 3_665 3_665
X2O Ba3 O2 86.6(3) . 3_665
X2O Ba3 O2 135.8(4) 2_655 3_665
X2FC Ba3 O2 77.04(19) 3_665 3_665
X2F Ba3 O2 77.04(19) 3_665 3_665
X2F Ba3 O2 82.23(18) . 3_665
X2FC Ba3 O2 147.2(2) 2_655 3_665
X2F Ba3 O2 147.2(2) 2_655 3_665
X1F Ba3 O2 77.01(11) 4_665 2_655
X2O Ba3 O2 86.6(3) 3_665 2_655
X2O Ba3 O2 135.8(4) . 2_655
X2O Ba3 O2 84.7(4) 2_655 2_655
X2FC Ba3 O2 82.23(18) 3_665 2_655
X2F Ba3 O2 82.23(18) 3_665 2_655
X2F Ba3 O2 147.2(2) . 2_655
X2FC Ba3 O2 77.04(19) 2_655 2_655
X2F Ba3 O2 77.04(19) 2_655 2_655
O2 Ba3 O2 115.10(8) 3_665 2_655
Ba1 F1 Ba1 106.49(15) 2_656 1_446
Ba1 F1 Ba1 106.49(15) 2_656 3_566
Ba1 F1 Ba1 106.49(15) 1_446 3_566
O2 B1 O1 123.7(8) 5_565 1_556
O2 B1 O3 119.8(5) 5_565 .
O1 B1 O3 116.5(7) 1_556 .
O2 B1 Ba1 72.5(4) 5_565 3_676
O1 B1 Ba1 61.7(4) 1_556 3_676
O3 B1 Ba1 145.1(4) . 3_676
O2 B1 Ba2F 137.4(4) 5_565 2_666
O1 B1 Ba2F 80.6(4) 1_556 2_666
O3 B1 Ba2F 51.5(3) . 2_666
Ba1 B1 Ba2F 142.29(18) 3_676 2_666
O2 B1 Ba2N 68.4(4) 5_565 3_566
O1 B1 Ba2N 72.1(4) 1_556 3_566
O3 B1 Ba2N 135.6(3) . 3_566
Ba1 B1 Ba2N 78.9(2) 3_676 3_566
Ba2F B1 Ba2N 91.56(14) 2_666 3_566
O2 B1 Ba2C 68.4(4) 5_565 3_566
O1 B1 Ba2C 72.1(4) 1_556 3_566
O3 B1 Ba2C 135.6(3) . 3_566
Ba1 B1 Ba2C 78.9(2) 3_676 3_566
Ba2F B1 Ba2C 91.56(14) 2_666 3_566
Ba2N B1 Ba2C 0.000(15) 3_566 3_566
O2 B1 Ba1 142.3(4) 5_565 1_556
O1 B1 Ba1 67.2(4) 1_556 1_556
O3 B1 Ba1 63.5(3) . 1_556
Ba1 B1 Ba1 86.86(12) 3_676 1_556
Ba2F B1 Ba1 76.6(2) 2_666 1_556
Ba2N B1 Ba1 138.95(18) 3_566 1_556
Ba2C B1 Ba1 138.95(18) 3_566 1_556
O2 B1 Ba3 62.1(3) 5_565 4_665
O1 B1 Ba3 141.4(4) 1_556 4_665
O3 B1 Ba3 71.7(3) . 4_665
Ba1 B1 Ba3 133.8(3) 3_676 4_665
Ba2F B1 Ba3 77.30(14) 2_666 4_665
Ba2N B1 Ba3 77.19(13) 3_566 4_665
Ba2C B1 Ba3 77.19(13) 3_566 4_665
Ba1 B1 Ba3 135.2(3) 1_556 4_665
O2 B1 Ba2F 62.3(4) 5_565 3_566
O1 B1 Ba2F 76.0(4) 1_556 3_566
O3 B1 Ba2F 138.7(3) . 3_566
Ba1 B1 Ba2F 76.2(2) 3_676 3_566
Ba2F B1 Ba2F 97.15(16) 2_666 3_566
Ba2N B1 Ba2F 6.28(3) 3_566 3_566
Ba2C B1 Ba2F 6.28(3) 3_566 3_566
Ba1 B1 Ba2F 143.24(19) 1_556 3_566
Ba3 B1 Ba2F 75.78(14) 4_665 3_566
O2 B1 Ba2N 134.1(4) 5_565 2_666
O1 B1 Ba2N 78.8(4) 1_556 2_666
O3 B1 Ba2N 56.8(3) . 2_666
Ba1 B1 Ba2N 140.27(18) 3_676 2_666
Ba2F B1 Ba2N 6.00(3) 2_666 2_666
Ba2N B1 Ba2N 85.57(12) 3_566 2_666
Ba2C B1 Ba2N 85.57(12) 3_566 2_666
Ba1 B1 Ba2N 81.3(2) 1_556 2_666
Ba3 B1 Ba2N 75.96(12) 4_665 2_666
Ba2F B1 Ba2N 91.16(14) 3_566 2_666
O2 B1 Ba2C 134.1(4) 5_565 2_666
O1 B1 Ba2C 78.8(4) 1_556 2_666
O3 B1 Ba2C 56.8(3) . 2_666
Ba1 B1 Ba2C 140.27(18) 3_676 2_666
Ba2F B1 Ba2C 6.00(3) 2_666 2_666
Ba2N B1 Ba2C 85.57(12) 3_566 2_666
Ba2C B1 Ba2C 85.57(12) 3_566 2_666
Ba1 B1 Ba2C 81.3(2) 1_556 2_666
Ba3 B1 Ba2C 75.96(12) 4_665 2_666
Ba2F B1 Ba2C 91.16(14) 3_566 2_666
Ba2N B1 Ba2C 0.00(4) 2_666 2_666
B1 O1 Ba1 92.2(4) 1_554 3_675
B1 O1 Ba1 161.1(4) 1_554 5_565
Ba1 O1 Ba1 104.19(17) 3_675 5_565
B1 O1 Ba1 87.3(5) 1_554 .
Ba1 O1 Ba1 99.20(16) 3_675 .
Ba1 O1 Ba1 99.20(18) 5_565 .
B1 O1 Ba2N 82.3(4) 1_554 3_565
Ba1 O1 Ba2N 87.1(2) 3_675 3_565
Ba1 O1 Ba2N 88.89(16) 5_565 3_565
Ba1 O1 Ba2N 168.12(18) . 3_565
B1 O1 Ba2C 82.3(4) 1_554 3_565
Ba1 O1 Ba2C 87.1(2) 3_675 3_565
Ba1 O1 Ba2C 88.89(16) 5_565 3_565
Ba1 O1 Ba2C 168.12(18) . 3_565
Ba2N O1 Ba2C 0.000(7) 3_565 3_565
B1 O1 Ba2F 79.3(4) 1_554 3_565
Ba1 O1 Ba2F 82.21(19) 3_675 3_565
Ba1 O1 Ba2F 93.33(17) 5_565 3_565
Ba1 O1 Ba2F 166.58(15) . 3_565
Ba2N O1 Ba2F 5.92(3) 3_565 3_565
Ba2C O1 Ba2F 5.92(3) 3_565 3_565
B1 O1 Ba2F 74.3(4) 1_554 2_665
Ba1 O1 Ba2F 166.41(15) 3_675 2_665
Ba1 O1 Ba2F 89.37(15) 5_565 2_665
Ba1 O1 Ba2F 79.05(18) . 2_665
Ba2N O1 Ba2F 92.45(15) 3_565 2_665
Ba2C O1 Ba2F 92.45(15) 3_565 2_665
Ba2F O1 Ba2F 96.41(16) 3_565 2_665
B1 O1 Ba2C 76.9(4) 1_554 2_665
Ba1 O1 Ba2C 168.27(17) 3_675 2_665
Ba1 O1 Ba2C 85.95(14) 5_565 2_665
Ba1 O1 Ba2C 84.70(18) . 2_665
Ba2N O1 Ba2C 87.23(13) 3_565 2_665
Ba2C O1 Ba2C 87.23(13) 3_565 2_665
Ba2F O1 Ba2C 91.46(14) 3_565 2_665
Ba2F O1 Ba2C 6.18(3) 2_665 2_665
B1 O1 Ba2N 76.9(4) 1_554 2_665
Ba1 O1 Ba2N 168.27(17) 3_675 2_665
Ba1 O1 Ba2N 85.95(14) 5_565 2_665
Ba1 O1 Ba2N 84.70(18) . 2_665
Ba2N O1 Ba2N 87.23(13) 3_565 2_665
Ba2C O1 Ba2N 87.23(13) 3_565 2_665
Ba2F O1 Ba2N 91.46(14) 3_565 2_665
Ba2F O1 Ba2N 6.18(3) 2_665 2_665
Ba2C O1 Ba2N 0.00(4) 2_665 2_665
B1 O2 Ba2F 178.3(5) 6_654 2_665
B1 O2 Ba2N 171.3(5) 6_654 2_665
Ba2F O2 Ba2N 7.32(4) 2_665 2_665
B1 O2 Ba2C 171.3(5) 6_654 2_665
Ba2F O2 Ba2C 7.32(4) 2_665 2_665
Ba2N O2 Ba2C 0.00(2) 2_665 2_665
B1 O2 Ba3 93.4(4) 6_654 .
Ba2F O2 Ba3 86.28(16) 2_665 .
Ba2N O2 Ba3 89.82(16) 2_665 .
Ba2C O2 Ba3 89.82(16) 2_665 .
B1 O2 Ba2F 93.5(4) 6_654 5
Ba2F O2 Ba2F 84.80(15) 2_665 5
Ba2N O2 Ba2F 78.53(15) 2_665 5
Ba2C O2 Ba2F 78.53(15) 2_665 5
Ba3 O2 Ba2F 87.73(16) . 5
B1 O2 Ba2C 86.8(4) 6_654 5
Ba2F O2 Ba2C 91.51(16) 2_665 5
Ba2N O2 Ba2C 85.32(15) 2_665 5
Ba2C O2 Ba2C 85.32(15) 2_665 5
Ba3 O2 Ba2C 86.73(16) . 5
Ba2F O2 Ba2C 6.86(4) 5 5
B1 O2 Ba2N 86.8(4) 6_654 5
Ba2F O2 Ba2N 91.51(16) 2_665 5
Ba2N O2 Ba2N 85.32(15) 2_665 5
Ba2C O2 Ba2N 85.32(15) 2_665 5
Ba3 O2 Ba2N 86.73(16) . 5
Ba2F O2 Ba2N 6.86(4) 5 5
Ba2C O2 Ba2N 0.00(5) 5 5
B1 O2 Ba1 93.1(4) 6_654 .
Ba2F O2 Ba1 88.58(16) 2_665 .
Ba2N O2 Ba1 94.65(16) 2_665 .
Ba2C O2 Ba1 94.65(16) 2_665 .
Ba3 O2 Ba1 94.99(15) . .
Ba2F O2 Ba1 172.7(2) 5 .
Ba2C O2 Ba1 178.3(2) 5 .
Ba2N O2 Ba1 178.3(2) 5 .
B1 O2 Ba1 82.6(4) 6_654 5_565
Ba2F O2 Ba1 97.44(16) 2_665 5_565
Ba2N O2 Ba1 92.93(15) 2_665 5_565
Ba2C O2 Ba1 92.93(15) 2_665 5_565
Ba3 O2 Ba1 170.4(2) . 5_565
Ba2F O2 Ba1 83.85(14) 5 5_565
Ba2C O2 Ba1 84.37(14) 5 5_565
Ba2N O2 Ba1 84.37(14) 5 5_565
Ba1 O2 Ba1 93.92(16) . 5_565
B1 O3 Ba2F 102.7(4) . 2_666
B1 O3 Ba2N 165.1(4) . 5
Ba2F O3 Ba2N 88.86(17) 2_666 5
B1 O3 Ba2C 165.1(4) . 5
Ba2F O3 Ba2C 88.86(17) 2_666 5
Ba2N O3 Ba2C 0.000(18) 5 5
B1 O3 Ba2F 158.2(4) . 5
Ba2F O3 Ba2F 91.83(16) 2_666 5
Ba2N O3 Ba2F 7.59(4) 5 5
Ba2C O3 Ba2F 7.59(4) 5 5
B1 O3 Ba2C 98.0(3) . 2_666
Ba2F O3 Ba2C 5.69(4) 2_666 2_666
Ba2N O3 Ba2C 92.96(16) 5 2_666
Ba2C O3 Ba2C 92.96(16) 5 2_666
Ba2F O3 Ba2C 95.41(16) 5 2_666
B1 O3 Ba2N 98.0(3) . 2_666
Ba2F O3 Ba2N 5.69(4) 2_666 2_666
Ba2N O3 Ba2N 92.96(16) 5 2_666
Ba2C O3 Ba2N 92.96(16) 5 2_666
Ba2F O3 Ba2N 95.41(16) 5 2_666
Ba2C O3 Ba2N 0.00(6) 2_666 2_666
B1 O3 Ba1 90.6(3) . 1_556
Ba2F O3 Ba1 93.60(19) 2_666 1_556
Ba2N O3 Ba1 98.05(16) 5 1_556
Ba2C O3 Ba1 98.05(16) 5 1_556
Ba2F O3 Ba1 104.83(17) 5 1_556
Ba2C O3 Ba1 96.93(18) 2_666 1_556
Ba2N O3 Ba1 96.93(18) 2_666 1_556
B1 O3 Ba3 82.6(3) . 4_665
Ba2F O3 Ba3 89.79(16) 2_666 4_665
Ba2N O3 Ba3 88.16(15) 5 4_665
Ba2C O3 Ba3 88.16(15) 5 4_665
Ba2F O3 Ba3 81.19(14) 5 4_665
Ba2C O3 Ba3 85.97(15) 2_666 4_665
Ba2N O3 Ba3 85.97(15) 2_666 4_665
Ba1 O3 Ba3 172.97(19) 1_556 4_665
B1 O3 Ba1 81.4(3) . 5_565
Ba2F O3 Ba1 173.5(2) 2_666 5_565
Ba2N O3 Ba1 86.33(16) 5 5_565
Ba2C O3 Ba1 86.33(16) 5 5_565
Ba2F O3 Ba1 82.87(15) 5 5_565
Ba2C O3 Ba1 171.7(2) 2_666 5_565
Ba2N O3 Ba1 171.7(2) 2_666 5_565
Ba1 O3 Ba1 91.39(15) 1_556 5_565
Ba3 O3 Ba1 85.71(15) 4_665 5_565
X1F X1O B2 156.7(10) . 6_554
X1F X1O B2 156.7(11) . 5_564
B2 X1O B2 40.0(17) 6_554 5_564
X1F X1O B2 156.7(10) . 4_664
B2 X1O B2 40.0(17) 6_554 4_664
B2 X1O B2 40.0(17) 5_564 4_664
X1F X1O Ba2N 91.3(4) . 3_565
B2 X1O Ba2N 84.2(11) 6_554 3_565
B2 X1O Ba2N 71.7(11) 5_564 3_565
B2 X1O Ba2N 110.8(12) 4_664 3_565
X1F X1O Ba2C 91.3(4) . 3_565
B2 X1O Ba2C 84.2(11) 6_554 3_565
B2 X1O Ba2C 71.7(11) 5_564 3_565
B2 X1O Ba2C 110.8(12) 4_664 3_565
Ba2N X1O Ba2C 0.00(2) 3_565 3_565
X1F X1O Ba2C 91.3(4) . .
B2 X1O Ba2C 71.7(11) 6_554 .
B2 X1O Ba2C 110.8(12) 5_564 .
B2 X1O Ba2C 84.2(11) 4_664 .
Ba2N X1O Ba2C 119.95(3) 3_565 .
Ba2C X1O Ba2C 119.95(3) 3_565 .
X1F X1O Ba2N 91.3(4) . 2_665
B2 X1O Ba2N 110.8(12) 6_554 2_665
B2 X1O Ba2N 84.2(11) 5_564 2_665
B2 X1O Ba2N 71.7(11) 4_664 2_665
Ba2N X1O Ba2N 119.95(3) 3_565 2_665
Ba2C X1O Ba2N 119.95(3) 3_565 2_665
Ba2C X1O Ba2N 119.95(3) . 2_665
X1F X1O Ba2C 91.3(4) . 2_665
B2 X1O Ba2C 110.8(12) 6_554 2_665
B2 X1O Ba2C 84.2(11) 5_564 2_665
B2 X1O Ba2C 71.7(11) 4_664 2_665
Ba2N X1O Ba2C 119.95(3) 3_565 2_665
Ba2C X1O Ba2C 119.95(3) 3_565 2_665
Ba2C X1O Ba2C 119.95(3) . 2_665
Ba2N X1O Ba2C 0.00(3) 2_665 2_665
X1F X1O Ba2F 86.2(4) . 3_565
B2 X1O Ba2F 87.8(11) 6_554 3_565
B2 X1O Ba2F 77.3(11) 5_564 3_565
B2 X1O Ba2F 116.2(11) 4_664 3_565
Ba2N X1O Ba2F 5.71(4) 3_565 3_565
Ba2C X1O Ba2F 5.71(4) 3_565 3_565
Ba2C X1O Ba2F 117.32(5) . 3_565
Ba2N X1O Ba2F 122.71(5) 2_665 3_565
Ba2C X1O Ba2F 122.71(5) 2_665 3_565
X1F X1O Ba2F 86.2(4) . .
B2 X1O Ba2F 77.3(11) 6_554 .
B2 X1O Ba2F 116.2(11) 5_564 .
B2 X1O Ba2F 87.8(11) 4_664 .
Ba2N X1O Ba2F 122.71(5) 3_565 .
Ba2C X1O Ba2F 122.71(5) 3_565 .
Ba2C X1O Ba2F 5.71(4) . .
Ba2N X1O Ba2F 117.32(5) 2_665 .
Ba2C X1O Ba2F 117.32(5) 2_665 .
Ba2F X1O Ba2F 119.57(8) 3_565 .
X1O X1F Ba3 180.000(10) . 4_664
X1O X1F Ba2N 77.1(3) . 3_565
Ba3 X1F Ba2N 102.9(3) 4_664 3_565
X1O X1F Ba2C 77.1(3) . 3_565
Ba3 X1F Ba2C 102.9(3) 4_664 3_565
Ba2N X1F Ba2C 0.00(2) 3_565 3_565
X1O X1F Ba2C 77.1(3) . .
Ba3 X1F Ba2C 102.9(3) 4_664 .
Ba2N X1F Ba2C 115.18(19) 3_565 .
Ba2C X1F Ba2C 115.18(19) 3_565 .
X1O X1F Ba2C 77.1(3) . 2_665
Ba3 X1F Ba2C 102.9(3) 4_664 2_665
Ba2N X1F Ba2C 115.18(19) 3_565 2_665
Ba2C X1F Ba2C 115.18(19) 3_565 2_665
Ba2C X1F Ba2C 115.18(19) . 2_665
X1O X1F Ba2N 77.1(3) . 2_665
Ba3 X1F Ba2N 102.9(3) 4_664 2_665
Ba2N X1F Ba2N 115.18(19) 3_565 2_665
Ba2C X1F Ba2N 115.18(19) 3_565 2_665
Ba2C X1F Ba2N 115.18(19) . 2_665
Ba2C X1F Ba2N 0.00(3) 2_665 2_665
X1O X1F Ba2F 83.0(3) . 3_565
Ba3 X1F Ba2F 97.0(3) 4_664 3_565
Ba2N X1F Ba2F 6.44(3) 3_565 3_565
Ba2C X1F Ba2F 6.44(3) 3_565 3_565
Ba2C X1F Ba2F 114.62(14) . 3_565
Ba2C X1F Ba2F 119.71(16) 2_665 3_565
Ba2N X1F Ba2F 119.71(16) 2_665 3_565
X1O X1F Ba2F 83.0(2) . .
Ba3 X1F Ba2F 97.0(3) 4_664 .
Ba2N X1F Ba2F 119.71(16) 3_565 .
Ba2C X1F Ba2F 119.71(16) 3_565 .
Ba2C X1F Ba2F 6.44(3) . .
Ba2C X1F Ba2F 114.62(14) 2_665 .
Ba2N X1F Ba2F 114.62(14) 2_665 .
Ba2F X1F Ba2F 118.53(10) 3_565 .
X1O X1F Ba2F 83.0(3) . 2_665
Ba3 X1F Ba2F 97.0(3) 4_664 2_665
Ba2N X1F Ba2F 114.62(14) 3_565 2_665
Ba2C X1F Ba2F 114.62(14) 3_565 2_665
Ba2C X1F Ba2F 119.71(16) . 2_665
Ba2C X1F Ba2F 6.44(3) 2_665 2_665
Ba2N X1F Ba2F 6.44(3) 2_665 2_665
Ba2F X1F Ba2F 118.53(10) 3_565 2_665
Ba2F X1F Ba2F 118.53(10) . 2_665
X2F X2O B2 151(3) . 1_554
X2F X2O B2 165(3) . 3_664
B2 X2O B2 43(2) 1_554 3_664
X2F X2O Ba2N 104(2) . 4_664
B2 X2O Ba2N 93.1(13) 1_554 4_664
B2 X2O Ba2N 76.5(12) 3_664 4_664
X2F X2O Ba2C 104(2) . 4_664
B2 X2O Ba2C 93.1(13) 1_554 4_664
B2 X2O Ba2C 76.5(12) 3_664 4_664
Ba2N X2O Ba2C 0.000(18) 4_664 4_664
X2F X2O Ba3 87.4(19) . .
B2 X2O Ba3 88.6(13) 1_554 .
B2 X2O Ba3 85.9(12) 3_664 .
Ba2N X2O Ba3 151.5(7) 4_664 .
Ba2C X2O Ba3 151.5(7) 4_664 .
X2F X2O Ba2F 100(2) . 4_664
B2 X2O Ba2F 94.7(13) 1_554 4_664
B2 X2O Ba2F 80.6(12) 3_664 4_664
Ba2N X2O Ba2F 4.69(6) 4_664 4_664
Ba2C X2O Ba2F 4.69(6) 4_664 4_664
Ba3 X2O Ba2F 155.8(6) . 4_664
X2F X2O Ba2F 40.8(17) . 1_655
B2 X2O Ba2F 167.0(15) 1_554 1_655
B2 X2O Ba2F 124.8(13) 3_664 1_655
Ba2N X2O Ba2F 85.0(4) 4_664 1_655
Ba2C X2O Ba2F 85.0(4) 4_664 1_655
Ba3 X2O Ba2F 87.0(5) . 1_655
Ba2F X2O Ba2F 84.4(4) 4_664 1_655
X2F X2O Ba1 47.4(18) . .
B2 X2O Ba1 106.2(14) 1_554 .
B2 X2O Ba1 148.0(13) 3_664 .
Ba2N X2O Ba1 103.5(5) 4_664 .
Ba2C X2O Ba1 103.5(5) 4_664 .
Ba3 X2O Ba1 103.3(5) . .
Ba2F X2O Ba1 98.8(5) 4_664 .
Ba2F X2O Ba1 86.7(4) 1_655 .
X2F X2O Ba2C 37.0(17) . 1_655
B2 X2O Ba2C 170.1(15) 1_554 1_655
B2 X2O Ba2C 128.4(13) 3_664 1_655
Ba2N X2O Ba2C 87.4(4) 4_664 1_655
Ba2C X2O Ba2C 87.4(4) 4_664 1_655
Ba3 X2O Ba2C 86.3(4) . 1_655
Ba2F X2O Ba2C 86.5(4) 4_664 1_655
Ba2F X2O Ba2C 3.82(5) 1_655 1_655
Ba1 X2O Ba2C 83.2(4) . 1_655
X2F X2O Ba2N 37.0(17) . 1_655
B2 X2O Ba2N 170.1(15) 1_554 1_655
B2 X2O Ba2N 128.4(13) 3_664 1_655
Ba2N X2O Ba2N 87.4(4) 4_664 1_655
Ba2C X2O Ba2N 87.4(4) 4_664 1_655
Ba3 X2O Ba2N 86.3(4) . 1_655
Ba2F X2O Ba2N 86.5(4) 4_664 1_655
Ba2F X2O Ba2N 3.82(5) 1_655 1_655
Ba1 X2O Ba2N 83.2(4) . 1_655
Ba2C X2O Ba2N 0.00(3) 1_655 1_655
X2O X2F B2 21(2) . 1_554
X2O X2F Ba2F 131(2) . 1_655
B2 X2F Ba2F 151.4(10) 1_554 1_655
X2O X2F Ba1 124(2) . .
B2 X2F Ba1 105.3(9) 1_554 .
Ba2F X2F Ba1 103.0(3) 1_655 .
X2O X2F Ba2N 64.7(19) . 4_664
B2 X2F Ba2N 77.2(9) 1_554 4_664
Ba2F X2F Ba2N 89.7(2) 1_655 4_664
Ba1 X2F Ba2N 108.3(2) . 4_664
X2O X2F Ba2C 64.7(19) . 4_664
B2 X2F Ba2C 77.2(9) 1_554 4_664
Ba2F X2F Ba2C 89.7(2) 1_655 4_664
Ba1 X2F Ba2C 108.3(2) . 4_664
Ba2N X2F Ba2C 0.000(14) 4_664 4_664
X2O X2F Ba3 81.0(19) . .
B2 X2F Ba3 78.9(8) 1_554 .
Ba2F X2F Ba3 94.7(2) 1_655 .
Ba1 X2F Ba3 112.2(3) . .
Ba2N X2F Ba3 137.0(3) 4_664 .
Ba2C X2F Ba3 137.0(3) 4_664 .
X2O X2F Ba2N 136(2) . 1_655
B2 X2F Ba2N 156.4(10) 1_554 1_655
Ba2F X2F Ba2N 5.19(5) 1_655 1_655
Ba1 X2F Ba2N 98.2(2) . 1_655
Ba2N X2F Ba2N 93.3(2) 4_664 1_655
Ba2C X2F Ba2N 93.3(2) 4_664 1_655
Ba3 X2F Ba2N 94.6(2) . 1_655
X2O X2F Ba2C 136(2) . 1_655
B2 X2F Ba2C 156.4(10) 1_554 1_655
Ba2F X2F Ba2C 5.19(5) 1_655 1_655
Ba1 X2F Ba2C 98.2(2) . 1_655
Ba2N X2F Ba2C 93.3(2) 4_664 1_655
Ba2C X2F Ba2C 93.3(2) 4_664 1_655
Ba3 X2F Ba2C 94.6(2) . 1_655
Ba2N X2F Ba2C 0.00(4) 1_655 1_655
X2O X2F Ba2F 68.9(19) . 4_664
B2 X2F Ba2F 80.3(8) 1_554 4_664
Ba2F X2F Ba2F 88.8(2) 1_655 4_664
Ba1 X2F Ba2F 103.4(2) . 4_664
Ba2N X2F Ba2F 5.26(4) 4_664 4_664
Ba2C X2F Ba2F 5.26(4) 4_664 4_664
Ba3 X2F Ba2F 142.3(3) . 4_664
Ba2N X2F Ba2F 92.0(2) 1_655 4_664
Ba2C X2F Ba2F 92.0(2) 1_655 4_664
B2 B2 B2 60.000(5) 2_655 3_665
B2 B2 X2O 127(3) 2_655 1_556
B2 B2 X2O 76(3) 3_665 1_556
B2 B2 X2O 61(3) 2_655 2_656
B2 B2 X2O 115(2) 3_665 2_656
X2O B2 X2O 123(2) 1_556 2_656
B2 B2 X1O 70.0(9) 2_655 4_665
B2 B2 X1O 70.0(9) 3_665 4_665
X2O B2 X1O 122(2) 1_556 4_665
X2O B2 X1O 113.1(19) 2_656 4_665
B2 B2 X2FC 133(2) 2_655 1_556
B2 B2 X2FC 84(3) 3_665 1_556
X2O B2 X2FC 8.2(8) 1_556 1_556
X2O B2 X2FC 118.7(16) 2_656 1_556
X1O B2 X2FC 127.9(17) 4_665 1_556
B2 B2 X2F 133(2) 2_655 1_556
B2 B2 X2F 84(3) 3_665 1_556
X2O B2 X2F 8.2(8) 1_556 1_556
X2O B2 X2F 118.7(16) 2_656 1_556
X1O B2 X2F 127.9(17) 4_665 1_556
X2FC B2 X2F 0.0(6) 1_556 1_556
B2 B2 Ba2C 96(3) 2_655 5
B2 B2 Ba2C 142.0(16) 3_665 5
X2O B2 Ba2C 136.1(17) 1_556 5
X2O B2 Ba2C 69.0(12) 2_656 5
X1O B2 Ba2C 74.0(11) 4_665 5
X2FC B2 Ba2C 129.4(13) 1_556 5
X2F B2 Ba2C 129.4(13) 1_556 5
B2 B2 Ba2N 96(3) 2_655 5
B2 B2 Ba2N 142.0(16) 3_665 5
X2O B2 Ba2N 136.1(17) 1_556 5
X2O B2 Ba2N 69.0(12) 2_656 5
X1O B2 Ba2N 74.0(11) 4_665 5
X2FC B2 Ba2N 129.4(13) 1_556 5
X2F B2 Ba2N 129.4(13) 1_556 5
Ba2C B2 Ba2N 0.00(3) 5 5
B2 B2 Ba2C 115(2) 2_655 4_665
B2 B2 Ba2C 63(3) 3_665 4_665
X2O B2 Ba2C 58.9(12) 1_556 4_665
X2O B2 Ba2C 176.4(16) 2_656 4_665
X1O B2 Ba2C 64.1(9) 4_665 4_665
X2FC B2 Ba2C 63.9(8) 1_556 4_665
X2F B2 Ba2C 63.9(8) 1_556 4_665
Ba2C B2 Ba2C 111.5(9) 5 4_665
Ba2N B2 Ba2C 111.5(9) 5 4_665
B2 B2 Ba2N 115(2) 2_655 4_665
B2 B2 Ba2N 63(3) 3_665 4_665
X2O B2 Ba2N 58.9(12) 1_556 4_665
X2O B2 Ba2N 176.4(16) 2_656 4_665
X1O B2 Ba2N 64.1(9) 4_665 4_665
X2FC B2 Ba2N 63.9(8) 1_556 4_665
X2F B2 Ba2N 63.9(8) 1_556 4_665
Ba2C B2 Ba2N 111.5(9) 5 4_665
Ba2N B2 Ba2N 111.5(9) 5 4_665
Ba2C B2 Ba2N 0.00(3) 4_665 4_665
B2 B2 Ba2F 95(3) 2_655 5
B2 B2 Ba2F 139.8(16) 3_665 5
X2O B2 Ba2F 138.0(17) 1_556 5
X2O B2 Ba2F 69.1(12) 2_656 5
X1O B2 Ba2F 72.2(10) 4_665 5
X2FC B2 Ba2F 131.4(13) 1_556 5
X2F B2 Ba2F 131.4(13) 1_556 5
Ba2C B2 Ba2F 2.23(8) 5 5
Ba2N B2 Ba2F 2.23(8) 5 5
Ba2C B2 Ba2F 111.3(8) 4_665 5
Ba2N B2 Ba2F 111.3(8) 4_665 5

loop_
_geom_bond_atom_site_label_1
_geom_bond_atom_site_label_2
_geom_bond_distance
_geom_bond_site_symmetry_2
Ba1 X2F 2.582(7) .
Ba1 F1 2.735(3) 1_664
Ba1 O1 2.776(6) 2_765
Ba1 O1 2.820(4) 6_654
Ba1 O3 2.886(5) 1_554
Ba1 X2O 2.912(15) .
Ba1 O1 2.976(7) .
Ba1 O2 3.013(6) .
Ba1 O2 3.028(6) 6_654
Ba1 B1 3.149(7) 2_764
Ba1 B1 3.224(7) 1_554
Ba2C X2O 2.407(15) 4_665
Ba2C B2 2.51(3) 6_554
Ba2C X1O 2.5383(9) .
Ba2C O3 2.570(5) 6_554
Ba2C X2FC 2.586(7) 4_665
Ba2C X2F 2.586(7) 4_665
Ba2C X1F 2.603(3) .
Ba2C O2 2.743(5) 3_565
Ba2C X2FC 2.745(7) 1_455
Ba2C X2F 2.745(7) 1_455
Ba2C O3 2.772(6) 3_564
Ba2C B2 2.81(3) 4_664
Ba2F X2FC 2.474(7) 1_455
Ba2F X2F 2.474(7) 1_455
Ba2F O3 2.527(6) 3_564
Ba2F O2 2.635(5) 3_565
Ba2F O3 2.666(5) 6_554
Ba2F X2O 2.700(15) 4_665
Ba2F X1O 2.782(3) .
Ba2F X1F 2.797(2) .
Ba2F X2FC 2.845(8) 4_665
Ba2F X2F 2.845(8) 4_665
Ba2F B2 2.85(3) 6_554
Ba2F X2O 2.852(16) 1_455
Ba3 X1F 2.516(12) 4_665
Ba3 X2O 2.604(15) 3_665
Ba3 X2O 2.604(15) .
Ba3 X2O 2.604(15) 2_655
Ba3 X2FC 2.634(7) 3_665
Ba3 X2F 2.634(7) 3_665
Ba3 X2F 2.634(7) .
Ba3 X2FC 2.634(7) 2_655
Ba3 X2F 2.634(7) 2_655
Ba3 O2 2.857(6) 3_665
Ba3 O2 2.857(6) 2_655
F1 Ba1 2.735(3) 2_656
F1 Ba1 2.735(3) 1_446
F1 Ba1 2.735(3) 3_566
B1 O2 1.338(9) 5_565
B1 O1 1.387(7) 1_556
B1 O3 1.407(10) .
B1 Ba1 3.149(7) 3_676
B1 Ba2F 3.151(8) 2_666
B1 Ba2N 3.191(8) 3_566
B1 Ba2C 3.191(8) 3_566
B1 Ba1 3.224(7) 1_556
B1 Ba3 3.227(5) 4_665
B1 Ba2F 3.260(8) 3_566
B1 Ba2N 3.279(7) 2_666
B1 Ba2C 3.279(7) 2_666
O1 B1 1.387(7) 1_554
O1 Ba1 2.776(6) 3_675
O1 Ba1 2.820(4) 5_565
O1 Ba2N 3.065(7) 3_565
O1 Ba2C 3.065(7) 3_565
O1 Ba2F 3.220(7) 3_565
O1 Ba2F 3.229(6) 2_665
O1 Ba2C 3.302(6) 2_665
O1 Ba2N 3.302(6) 2_665
O2 B1 1.338(9) 6_654
O2 Ba2F 2.635(5) 2_665
O2 Ba2N 2.743(5) 2_665
O2 Ba2C 2.743(5) 2_665
O2 Ba2F 2.892(6) 5
O2 Ba2C 2.972(6) 5
O2 Ba2N 2.972(6) 5
O2 Ba1 3.028(5) 5_565
O3 Ba2F 2.527(6) 2_666
O3 Ba2N 2.570(5) 5
O3 Ba2C 2.570(5) 5
O3 Ba2F 2.666(5) 5
O3 Ba2C 2.772(6) 2_666
O3 Ba2N 2.772(6) 2_666
O3 Ba1 2.886(5) 1_556
O3 Ba3 3.089(5) 4_665
O3 Ba1 3.272(6) 5_565
X1O X1F 0.524(17) .
X1O B2 1.49(3) 6_554
X1O B2 1.49(3) 5_564
X1O B2 1.49(3) 4_664
X1O Ba2N 2.5383(9) 3_565
X1O Ba2C 2.5383(9) 3_565
X1O Ba2N 2.5383(9) 2_665
X1O Ba2C 2.5383(9) 2_665
X1O Ba2F 2.782(3) 3_565
X1F Ba3 2.516(12) 4_664
X1F Ba2N 2.603(3) 3_565
X1F Ba2C 2.603(3) 3_565
X1F Ba2C 2.603(3) 2_665
X1F Ba2N 2.603(3) 2_665
X1F Ba2F 2.797(2) 3_565
X1F Ba2F 2.797(2) 2_665
X2O X2F 0.532(15) .
X2O B2 1.32(3) 1_554
X2O B2 1.46(3) 3_664
X2O Ba2N 2.407(15) 4_664
X2O Ba2C 2.407(15) 4_664
X2O Ba2F 2.700(15) 4_664
X2O Ba2F 2.852(16) 1_655
X2O Ba2C 3.151(16) 1_655
X2O Ba2N 3.151(16) 1_655
X2F B2 1.81(3) 1_554
X2F Ba2F 2.474(7) 1_655
X2F Ba2N 2.586(7) 4_664
X2F Ba2C 2.586(7) 4_664
X2F Ba2N 2.745(7) 1_655
X2F Ba2C 2.745(7) 1_655
X2F Ba2F 2.845(8) 4_664
B2 B2 1.02(5) 2_655
B2 B2 1.02(5) 3_665
B2 X2O 1.32(3) 1_556
B2 X2O 1.46(3) 2_656
B2 X1O 1.49(3) 4_665
B2 X2FC 1.81(3) 1_556
B2 X2F 1.81(3) 1_556
B2 Ba2C 2.51(3) 5
B2 Ba2N 2.51(3) 5
B2 Ba2C 2.81(3) 4_665
B2 Ba2N 2.81(3) 4_665
B2 Ba2F 2.85(3) 5
